data_2007659
loop_
_publ_author_name
'Akihiko Tsuda'
'Tatsuya Kawamoto'
'Takumi Oshima'

_publ_contact_author
;
Takumi Oshima
Department of Applied Chemistry,
Faculty of Engineering, Osaka University,
1-16 Machikaneyama, Toyonaka, Osaka 560, Japan
;
_publ_section_title
;
 2,3-Benzoquino[15]crown-5
;
_journal_issue 9
_journal_name_full 'Acta Crystallographica Section C'
_journal_page_first 1362
_journal_page_last 1364
_journal_paper_doi 10.1107/S010827019800287X
_journal_volume 54
_journal_year 1998
_chemical_formula_moiety 'C14 H18 O7'
_chemical_formula_sum 'C14 H18 O7'
_chemical_formula_weight 298.29
_chemical_name_systematic
;
2,5,8,11,14-pentaoxabicyclo[13.4.0]nonadeca-15(1),17-diene-16,19-dione
;
_space_group_IT_number 14
_symmetry_cell_setting monoclinic
_symmetry_space_group_name_Hall '-P 2yab'
_symmetry_space_group_name_H-M 'P 1 21/a 1'
_atom_type_scat_source 'International Tables (1974)'
_cell_angle_alpha 90.0
_cell_angle_beta 98.55(4)
_cell_angle_gamma 90.0
_cell_formula_units_Z 4
_cell_length_a 10.892(6)
_cell_length_b 15.820(10)
_cell_length_c 8.223(3)
_cell_measurement_reflns_used 19
_cell_measurement_temperature 293
_cell_measurement_theta_max 17.6
_cell_measurement_theta_min 15.9
_cell_volume 1401.2(13)
_computing_cell_refinement 'CRYSTAN (Edwards et al., 1995)'
_computing_data_collection CRYSTAN
_computing_data_reduction CRYSTAN
_computing_molecular_graphics CRYSTAN
_computing_publication_material CRYSTAN
_computing_structure_refinement CRYSTAN
_computing_structure_solution cd'CRYSTAN'
_diffrn_ambient_temperature 293
_diffrn_measurement_device 'Mac Science MXC3'
_diffrn_measurement_method \q/2\q
_diffrn_radiation_monochromator graphite
_diffrn_radiation_source xray_tube
_diffrn_radiation_type 'Mo K\a'
_diffrn_radiation_wavelength 0.71073
_diffrn_reflns_av_R_equivalents 0.028
_diffrn_reflns_limit_h_max 14
_diffrn_reflns_limit_h_min 0
_diffrn_reflns_limit_k_max 0
_diffrn_reflns_limit_k_min -20
_diffrn_reflns_limit_l_max 10
_diffrn_reflns_limit_l_min -10
_diffrn_reflns_number 3595
_diffrn_reflns_theta_max 26.43
_diffrn_standards_decay_% 'not significant'
_diffrn_standards_interval_count 100
_diffrn_standards_number 3
_exptl_absorpt_coefficient_mu 0.107
_exptl_absorpt_correction_type none
_exptl_crystal_colour Red
_exptl_crystal_density_diffrn 1.41
_exptl_crystal_density_method 'not measured'
_exptl_crystal_description Polyhedron
_exptl_crystal_F_000 632
_exptl_crystal_size_max 1.2
_exptl_crystal_size_mid 1.0
_exptl_crystal_size_min 0.2
_refine_diff_density_max 0.24
_refine_diff_density_min -0.29
_refine_ls_extinction_method None
_refine_ls_goodness_of_fit_obs 1.316
_refine_ls_hydrogen_treatment refall
_refine_ls_matrix_type full
_refine_ls_number_parameters 262
_refine_ls_number_reflns 2217
_refine_ls_R_factor_obs .061
_refine_ls_shift/esd_max 0.009
_refine_ls_shift/esd_mean 0.0007
_refine_ls_structure_factor_coef F
_refine_ls_weighting_details 'w = 1/[\s^2^(Fo) + 0.001Fo^2^]'
_refine_ls_weighting_scheme calc
_refine_ls_wR_factor_obs .063
_reflns_number_observed 2217
_reflns_number_total 2855
_reflns_observed_criterion refl_observed_if_I_>_2.00_sigma(I)
_cod_data_source_file oa1046.cif
_cod_data_source_block tsuda6
_cod_depositor_comments
;
The following automatic conversions were performed:

'_atom_site_thermal_displace_type' tag value 'Uij' was replaced with
'Uani' value 21 time.

Automatic conversion script
Id: cif_fix_values 1646 2011-03-28 12:23:43Z adriana 

The following automatic conversions were performed:

'_refine_ls_weighting_scheme' value 'w = 1/[\s^2^(Fo) + 0.001Fo^2^]'
was changed to 'calc'. New tag '_refine_ls_weighting_details' was
created. The value of the new tag was set to 'w = 1/[\s^2^(Fo) +
0.001Fo^2^]'.

Automatic conversion script
Id: cif_fix_values 3143 2015-03-26 13:38:13Z robertas 
;
_cod_original_cell_volume 1401.0(10)
_cod_original_sg_symbol_Hall ' -P 2yab '
_cod_original_sg_symbol_H-M 'P 21/a'
_cod_database_code 2007659

loop_
_symmetry_equiv_pos_as_xyz
+x,+y,+z
1/2-x,1/2+y,-z
-x,-y,-z
1/2+x,1/2-y,+z

loop_
_atom_site_aniso_label
_atom_site_aniso_U_11
_atom_site_aniso_U_22
_atom_site_aniso_U_33
_atom_site_aniso_U_12
_atom_site_aniso_U_13
_atom_site_aniso_U_23
O1 .1100(10) .0530(10) .0940(10) .0150(10) .0170(10) .0010(10)
O2 .0571(7) .0993(10) .0874(9) -.0115(7) .0072(6) .0113(7)
O3 .0519(6) .0629(7) .0725(7) -.0027(5) .0086(5) .0077(5)
O4 .0523(6) .0651(7) .0807(7) -.0023(5) .0054(5) -.0064(6)
O5 .0639(7) .0726(8) .0762(7) -.0003(6) .0217(6) .0035(6)
O6 .0483(6) .0686(7) .0790(7) -.0048(5) .0066(5) .0006(6)
O7 .0666(7) .0583(7) .0636(7) -.0077(5) .0121(5) -.0008(5)
C1 .0840(10) .0540(10) .0650(10) .0160(10) .0220(10) -.0060(10)
C2 .0830(10) .0750(10) .0680(10) .0290(10) .0120(10) .0060(10)
C3 .0590(10) .0930(10) .0630(10) .0150(10) .0110(10) -.0030(10)
C4 .0520(9) .0751(11) .0556(9) .0047(8) .0176(7) -.0059(8)
C5 .0545(8) .0552(9) .0521(8) .0089(7) .0171(6) -.0045(7)
C6 .0532(9) .0629(10) .0576(9) -.0036(7) .0085(7) -.0039(8)
C7 .0590(10) .0700(10) .0600(10) .0000(10) .0100(10) .0040(10)
C8 .0650(10) .0530(10) .0860(10) .0040(10) .0080(10) .0070(10)
C9 .0620(10) .0690(10) .0770(10) .0160(10) .0090(10) -.0010(10)
C10 .0530(10) .0920(10) .0920(10) .0160(10) .0280(10) .0160(10)
C11 .0447(9) .1030(16) .0889(14) -.0058(9) .0147(9) .0212(12)
C12 .0640(10) .0710(10) .0720(10) -.0230(10) .0100(10) .0030(10)
C13 .0760(10) .0520(10) .0780(10) -.0120(10) .0170(10) .0020(10)
C14 .0588(9) .0535(9) .0532(8) .0065(7) .0156(7) -.0095(7)

loop_
_atom_site_label
_atom_site_fract_x
_atom_site_fract_y
_atom_site_fract_z
_atom_site_U_iso_or_equiv
_atom_site_thermal_displace_type
_atom_site_occupancy
O1 .06971(12) .22735(8) .12890(15) .0863(8) Uani 1.000
O2 -.15612(11) -.06053(8) .18454(15) .0820(8) Uani 1.000
O3 .06840(9) -.05222(6) .33611(13) .0629(6) Uani 1.000
O4 .20534(9) -.21124(7) .39674(13) .0668(6) Uani 1.000
O5 .43757(10) -.14697(7) .32001(13) .0708(7) Uani 1.000
O6 .41630(9) .01818(7) .19943(13) .0659(6) Uani 1.000
O7 .20822(10) .10212(7) .29927(12) .0632(6) Uani 1.000
C1 .02463(17) .15718(11) .1278(2) .0680(10) Uani 1.000
C2 -.09943(19) .14018(14) .0330(2) .0760(10) Uani 1.000
C3 -.15732(18) .06944(14) .0514(2) .0720(10) Uani 1.000
C4 -.10062(14) .00346(11) .16265(18) .0609(9) Uani 1.000
C5 .03052(13) .01559(10) .24628(17) .0539(8) Uani 1.000
C6 .19255(15) -.05942(10) .4269(2) .0583(9) Uani 1.000
C7 .20027(17) -.14412(11) .5070(2) .0630(10) Uani 1.000
C8 .31909(16) -.25657(12) .4105(3) .0690(10) Uani 1.000
C9 .39708(17) -.23024(12) .2863(2) .0700(10) Uani 1.000
C10 .51158(18) -.11500(14) .20614(3) .0790(10) Uani 1.000
C11 .53116(16) -.02449(14) .2393(3) .0790(10) Uani 1.000
C12 .41932(16) .10175(12) .2566(3) .0700(10) Uani 1.000
C13 .29549(17) .14137(11) .2049(2) .0690(10) Uani 1.000
C14 .09107(14) .08723(9) .22264(17) .0553(8) Uani 1.000
H2 -.1292(15) .1860(10) -.0320(19) .075(5) Uiso 1.000
H3 -.2361(17) .0549(9) -.0020(19) .065(5) Uiso 1.000
H6A .1984(13) -.0153(9) .5070(18) .056(4) Uiso 1.000
H6B .2549(14) -.0547(8) .3546(17) .050(4) Uiso 1.000
H7A .1303(15) -.1515(9) .5617(18) .066(5) Uiso 1.000
H7B .2669(15) -.1463(9) .5915(18) .063(4) Uiso 1.000
H8A .3018(13) -.3111(10) .3974(17) .061(5) Uiso 1.000
H8B .3659(13) -.2528(8) .5250(18) .054(4) Uiso 1.000
H9A .4601(14) -.2697(10) .2843(17) .061(4) Uiso 1.000
H9B .3518(13) -.2309(9) .1698(19) .062(4) Uiso 1.000
H10A .4607(16) -.1234(10) .091(2) .081(5) Uiso 1.000
H10B .5883(17) -.1433(11) .214(2) .084(5) Uiso 1.000
H11A .5917(16) -.0027(10) .1730(19) .075(5) Uiso 1.000
H11B .5619(16) -.0130(11) .355(2) .079(5) Uiso 1.000
H12A .4420(14) .1035(9) .3787(19) .062(4) Uiso 1.000
H12B .4731(15) .1373(10) .2108(19) .070(5) Uiso 1.000
H13A .2624(14) .1334(9) .082(2) .066(4) Uiso 1.000
H13B .2957(13) .2028(10) .2251(17) .062(4) Uiso 1.000

loop_
_geom_angle_atom_site_label_1
_geom_angle_atom_site_label_2
_geom_angle_atom_site_label_3
_geom_angle
_geom_angle_publ_flag
C5 O3 C6 122.2(2) yes
C7 O4 C8 116.4(2) yes
C9 O5 C10 113.8(2) yes
C11 O6 C12 113.0(2) yes
C13 O7 C14 118.2(2) yes
O1 C1 C2 120.7(2) yes
O1 C1 C14 120.9(2) yes
C2 C1 C14 118.3(2) yes
C1 C2 C3 121.2(2) yes
C2 C3 C4 121.2(2) yes
O2 C4 C3 121.2(2) yes
O2 C4 C5 120.4(2) yes
C3 C4 C5 118.4(2) yes
O3 C5 C4 109.9(2) yes
O3 C5 C14 130.1(2) yes
C4 C5 C14 120.0(2) yes
O3 C6 C7 106.3(2) yes
O4 C7 C6 113.5(2) yes
O4 C8 C9 112.6(2) yes
O5 C9 C8 109.2(2) yes
O5 C10 C11 108.2(2) yes
O6 C11 C10 108.5(2) yes
O6 C12 C13 108.7(2) yes
O7 C13 C12 107.7(2) yes
O7 C14 C1 117.6(2) yes
O7 C14 C5 122.2(2) yes
C1 C14 C5 119.8(2) yes
C1 C2 H2 111.7(11) ?
C3 C2 H2 127.1(11) ?
C2 C3 H3 125.9(10) ?
C4 C3 H3 112.8(10) ?
O3 C6 H6A 105.3(9) ?
O3 C6 H6B 111.3(9) ?
C7 C6 H6A 111.0(9) ?
C7 C6 H6B 110.4(8) ?
H6A C6 H6B 112.3(12) ?
O4 C7 H7A 108.6(9) ?
O4 C7 H7B 111.0(10) ?
C6 C7 H7A 109.3(10) ?
C6 C7 H7B 110.3(10) ?
H7A C7 H7B 103.6(14) ?
O4 C8 H8A 108.0(10) ?
O4 C8 H8B 111.1(8) ?
C9 C8 H8A 109.3(10) ?
C9 C8 H8B 111.4(9) ?
H8A C8 H8B 104.0(12) ?
O5 C9 H9A 114.8(10) ?
O5 C9 H9B 107.0(9) ?
C8 C9 H9A 108.8(10) ?
C8 C9 H9B 113.6(9) ?
H9A C9 H9B 103.5(12) ?
O5 C10 H10A 106.0(10) ?
O5 C10 H10B 111.6(11) ?
C11 C10 H10A 109.9(10) ?
C11 C10 H10B 110.0(11) ?
H10A C10 H10B 110.9(14) ?
O6 C11 H11A 110.4(10) ?
O6 C11 H11B 107.6(11) ?
C10 C11 H11A 109.7(10) ?
C10 C11 H11B 112.4(11) ?
H11A C11 H11B 108.2(14) ?
O6 C12 H12A 110.7(9) ?
O6 C12 H12B 115.1(10) ?
C13 C12 H12A 110.8(9) ?
C13 C12 H12B 103.2(11) ?
H12A C12 H12B 108.2(13) ?
O7 C13 H13A 108.0(9) ?
O7 C13 H13B 108.8(9) ?
C12 C13 H13A 113.6(9) ?
C12 C13 H13B 112.4(9) ?
H13A C13 H13B 106.1(12) ?

loop_
_geom_bond_atom_site_label_1
_geom_bond_atom_site_label_2
_geom_bond_site_symmetry_1
_geom_bond_site_symmetry_2
_geom_bond_distance
_geom_bond_publ_flag
O1 C1 . . 1.217(3) yes
O2 C4 . . 1.211(3) yes
O3 C5 . . 1.332(2) yes
O3 C6 . . 1.448(2) yes
O4 C7 . . 1.400(3) yes
O4 C8 . . 1.416(3) yes
O5 C9 . . 1.406(3) yes
O5 C10 . . 1.420(3) yes
O6 C11 . . 1.412(3) yes
O6 C12 . . 1.401(3) yes
O7 C13 . . 1.457(3) yes
O7 C14 . . 1.359(2) yes
C1 C2 . . 1.482(3) yes
C1 C14 . . 1.477(3) yes
C2 C3 . . 1.309(4) yes
C3 C4 . . 1.461(3) yes
C4 C5 . . 1.504(3) yes
C5 C14 . . 1.345(3) yes
C6 C7 . . 1.491(3) yes
C8 C9 . . 1.484(3) yes
C10 C11 . . 1.468(4) yes
C12 C13 . . 1.486(3) yes
C2 H2 . . .929(17) ?
C3 H3 . . .934(18) ?
C6 H6A . . .954(15) ?
C6 H6B . . .970(15) ?
C7 H7A . . .949(17) ?
C7 H7B . . .928(16) ?
C8 H8A . . .887(16) ?
C8 H8B . . 1.004(15) ?
C9 H9A . . .925(15) ?
C9 H9B . . 1.010(16) ?
C10 H10A . . 1.030(18) ?
C10 H10B . . .938(19) ?
C11 H11A . . .981(17) ?
C11 H11B . . .977(18) ?
C12 H12A . . .998(16) ?
C12 H12B . . .935(17) ?
C13 H13A . . 1.030(17) ?
C13 H13B . . .985(16) ?

loop_
_geom_torsion_atom_site_label_1
_geom_torsion_atom_site_label_2
_geom_torsion_atom_site_label_3
_geom_torsion_atom_site_label_4
_geom_torsion
_geom_torsion_publ_flag
C6 O3 C5 C4 178.2(2) yes
C5 O3 C6 C7 -178.5(2) yes
C6 O3 C5 C14 -1.3(2) yes
C8 O4 C7 C6 111.3(2) yes
C7 O4 C8 C9 -99.6(2) yes
C10 O5 C9 C8 -179.0(3) yes
C9 O5 C10 C11 171.3(3) yes
C12 O6 C11 C10 168.1(3) yes
C11 O6 C12 C13 178.6(2) yes
C13 O7 C14 C1 -48.6(2) yes
C13 O7 C14 C5 139.2(2) yes
C14 O7 C13 C12 -142.3(2) yes
O1 C1 C2 C3 -169.0(3) yes
O1 C1 C14 O7 -5.5(2) yes
O1 C1 C14 C5 166.9(3) yes
C2 C1 C14 O7 175.4(3) yes
C14 C1 C2 C3 10.1(2) yes
C2 C1 C14 C5 -12.2(2) yes
C1 C2 C3 C4 -1.7(2) yes
C2 C3 C4 O2 177.1(3) yes
C2 C3 C4 C5 -4.7(2) yes
O2 C4 C5 O3 1.2(2) yes
O2 C4 C5 C14 -179.3(3) yes
C3 C4 C5 O3 -177.0(2) yes
C3 C4 C5 C14 2.5(2) yes
O3 C5 C14 O7 -2.6(2) yes
O3 C5 C14 C1 -174.6(3) yes
C4 C5 C14 O7 178.0(3) yes
C4 C5 C14 C1 6.0(2) yes
O3 C6 C7 O4 72.3(2) yes
O4 C8 C9 O5 67.4(2) yes
O5 C10 C11 O6 -67.5(2) yes
O6 C12 C13 O7 69.8(2) yes
C5 O3 C6 H6A 63.7(9) ?
C5 O3 C6 H6B -58.3(9) ?
C8 O4 C7 H7A -126.9(10) ?
C8 O4 C7 H7B -13.7(11) ?
C7 O4 C8 H8A 139.6(11) ?
C7 O4 C8 H8B 26.2(9) ?
C10 O5 C9 H9A 58.6(11) ?
C10 O5 C9 H9B -55.6(9) ?
C9 O5 C10 H10A 53.4(11) ?
C9 O5 C10 H10B -67.5(12) ?
C12 O6 C11 H11A -71.7(11) ?
C12 O6 C11 H11B 46.2(11) ?
C11 O6 C12 H12A -59.5(10) ?
C11 O6 C12 H12B 63.5(11) ?
C14 O7 C13 H13A -19.2(10) ?
C14 O7 C13 H13B 95.6(10) ?
O1 C1 C2 H2 7.7(11) ?
C14 C1 C2 H2 -173.2(11) ?
C1 C2 C3 H3 178.4(13) ?
H2 C2 C3 C4 -177.9(13) ?
H2 C2 C3 H3 2.2(18) ?
H3 C3 C4 O2 -3.0(11) ?
H3 C3 C4 C5 175.2(11) ?
O3 C6 C7 H7A -49.1(10) ?
O3 C6 C7 H7B -162.4(11) ?
H6A C6 C7 O4 -173.7(10) ?
H6A C6 C7 H7A 64.9(14) ?
H6A C6 C7 H7B -48.4(14) ?
H6B C6 C7 O4 -48.4(9) ?
H6B C6 C7 H7A -169.9(14) ?
H6B C6 C7 H7B 76.9(14) ?
O4 C8 C9 H9A -166.6(10) ?
O4 C8 C9 H9B -52.0(10) ?
H8A C8 C9 O5 -172.6(11) ?
H8A C8 C9 H9A -46.6(14) ?
H8A C8 C9 H9B 68.1(14) ?
H8B C8 C9 O5 -58.3(9) ?
H8B C8 C9 H9A 67.7(13) ?
H8B C8 C9 H9B -177.7(13) ?
O5 C10 C11 H11A 171.9(11) ?
O5 C10 C11 H11B 51.5(12) ?
H10A C10 C11 O6 47.9(11) ?
H10A C10 C11 H11A -72.7(15) ?
H10A C10 C11 H11B 166.8(16) ?
H10B C10 C11 O6 170.4(12) ?
H10B C10 C11 H11A 49.7(16) ?
H10B C10 C11 H11B -70.7(16) ?
O6 C12 C13 H13A -49.8(10) ?
O6 C12 C13 H13B -170.3(10) ?
H12A C12 C13 O7 -52.0(10) ?
H12A C12 C13 H13A -171.6(14) ?
H12A C12 C13 H13B 67.9(14) ?
H12B C12 C13 O7 -167.6(11) ?
H12B C12 C13 H13A 72.8(14) ?
H12B C12 C13 H13B -47.7(14) ?

loop_
_cod_related_entry_id
_cod_related_entry_database
_cod_related_entry_code
1 ChemSpider 8931797
